data_4117495
loop_
_publ_author_name
'Katsuhiko Takeuchi'
'Masaaki Ichinohe'
'Akira Sekiguchi'

_publ_section_title
;
 A New Disilene with \p-Accepting Groups from the Reaction of Disilyne
 RSi\\tbSiR (R = SiiPr[CH(SiMe3)2]) with Isocyanides
;
_journal_name_full 'Journal of the American Chemical Society'
_journal_page_first 2954
_journal_page_last 2957
_journal_paper_doi 10.1021/ja212065a
_journal_volume 134
_journal_year 2012
_chemical_formula_sum 'C36 H90 N2 Si12'
_chemical_formula_weight 888.18
_chemical_name_systematic
; 
 E-1,1,4,4-Tetrakis[bis(trimethylsilyl)methyl]-2,3-dicyano- 
 1,4-diisopropyl-2-tetrasilene 
;
_space_group_IT_number 2
_symmetry_cell_setting triclinic
_symmetry_space_group_name_Hall '-P 1'
_symmetry_space_group_name_H-M 'P -1'
_atom_sites_solution_hydrogens geom
_atom_sites_solution_primary direct
_atom_sites_solution_secondary difmap
_audit_creation_method SHELXL-97
_cell_angle_alpha 106.505(2)
_cell_angle_beta 95.721(2)
_cell_angle_gamma 109.8770(10)
_cell_formula_units_Z 1
_cell_length_a 9.5952(11)
_cell_length_b 10.9258(13)
_cell_length_c 14.635(3)
_cell_measurement_reflns_used 2524
_cell_measurement_temperature 120.0(1)
_cell_measurement_theta_max 24.55
_cell_measurement_theta_min 2.31
_cell_volume 1350.2(4)
_computing_cell_refinement 'APEX2 (Bruker AXS, 2006)'
_computing_data_collection 'APEX2 (Bruker AXS, 2006)'
_computing_data_reduction 'SAINT (Bruker AXS, 2004)'
_computing_molecular_graphics 'XSHEL (Bruker AXS,2002)'
_computing_publication_material 'XCIF (Bruker AXS, 2001)'
_computing_structure_refinement 'SHELXL-97 (Sheldrick, 1997)'
_computing_structure_solution 'SHELXS-97 (Sheldrick, 1997)'
_diffrn_ambient_temperature 120.0(1)
_diffrn_detector_area_resol_mean 8.333
_diffrn_measured_fraction_theta_full 0.971
_diffrn_measured_fraction_theta_max 0.971
_diffrn_measurement_device_type 'Bruker APEXII CCD area detector'
_diffrn_measurement_method 'phi and omega scans'
_diffrn_radiation_monochromator graphite
_diffrn_radiation_source 'fine-focus sealed tube'
_diffrn_radiation_type MoK\a
_diffrn_radiation_wavelength 0.71073
_diffrn_reflns_av_R_equivalents 0.0618
_diffrn_reflns_av_sigmaI/netI 0.1098
_diffrn_reflns_limit_h_max 12
_diffrn_reflns_limit_h_min -12
_diffrn_reflns_limit_k_max 14
_diffrn_reflns_limit_k_min -14
_diffrn_reflns_limit_l_max 18
_diffrn_reflns_limit_l_min -19
_diffrn_reflns_number 15269
_diffrn_reflns_theta_full 27.48
_diffrn_reflns_theta_max 27.48
_diffrn_reflns_theta_min 1.49
_exptl_absorpt_coefficient_mu 0.313
_exptl_absorpt_correction_T_max 0.9900
_exptl_absorpt_correction_T_min 0.9694
_exptl_absorpt_correction_type empirical
_exptl_absorpt_process_details
; 
SADABS Sheldrick 1996 
;
_exptl_crystal_colour Yellow
_exptl_crystal_density_diffrn 1.092
_exptl_crystal_description Plate
_exptl_crystal_F_000 488
_exptl_crystal_size_max 0.10
_exptl_crystal_size_mid 0.10
_exptl_crystal_size_min 0.03
_refine_diff_density_max 0.432
_refine_diff_density_min -0.521
_refine_diff_density_rms 0.076
_refine_ls_extinction_coef 0.0050(15)
_refine_ls_extinction_expression Fc^*^=kFc[1+0.001xFc^2^\l^3^/sin(2\q)]^-1/4^
_refine_ls_extinction_method SHELXL
_refine_ls_goodness_of_fit_ref 0.999
_refine_ls_hydrogen_treatment constr
_refine_ls_matrix_type full
_refine_ls_number_parameters 227
_refine_ls_number_reflns 6014
_refine_ls_number_restraints 0
_refine_ls_restrained_S_all 0.999
_refine_ls_R_factor_all 0.0982
_refine_ls_R_factor_gt 0.0562
_refine_ls_shift/su_max 0.001
_refine_ls_shift/su_mean 0.000
_refine_ls_structure_factor_coef Fsqd
_refine_ls_weighting_details 'calc w=1/[\s^2^(Fo^2^)+(0.0577P)^2^+0.0000P] where P=(Fo^2^+2Fc^2^)/3'
_refine_ls_weighting_scheme calc
_refine_ls_wR_factor_gt 0.1304
_refine_ls_wR_factor_ref 0.1417
_reflns_number_gt 3796
_reflns_number_total 6014
_reflns_threshold_expression >2sigma(I)
_cod_data_source_file ja212065a_si_002.cif
_cod_data_source_block cndisilene_0ma
_cod_original_cell_volume 1350.3(3)
_cod_original_sg_symbol_H-M 'P -1 '
_cod_database_code 4117495

loop_
_symmetry_equiv_pos_as_xyz
'x, y, z'
'-x, -y, -z'

loop_
_atom_site_label
_atom_site_type_symbol
_atom_site_fract_x
_atom_site_fract_y
_atom_site_fract_z
_atom_site_U_iso_or_equiv
_atom_site_adp_type
_atom_site_occupancy
_atom_site_symmetry_multiplicity
_atom_site_calc_flag
_atom_site_refinement_flags
Si1 Si 0.56621(13) 0.96425(16) 0.44834(8) 0.0432(4) Uani 1 1 d .
Si2 Si 0.58518(10) 0.94935(9) 0.28364(7) 0.0159(2) Uani 1 1 d .
Si3 Si 0.29461(11) 0.66191(10) 0.17527(7) 0.0205(2) Uani 1 1 d .
Si4 Si 0.60341(11) 0.64803(10) 0.25938(8) 0.0254(3) Uani 1 1 d .
Si5 Si 0.85840(11) 1.00008(10) 0.16059(7) 0.0196(2) Uani 1 1 d .
Si6 Si 0.89257(11) 1.23809(10) 0.35152(7) 0.0209(2) Uani 1 1 d .
N1 N 0.8494(4) 0.9785(3) 0.5630(2) 0.0348(8) Uani 1 1 d .
C1 C 0.7430(4) 0.9746(3) 0.5208(2) 0.0208(8) Uani 1 1 d .
C2 C 0.5096(4) 0.7570(3) 0.2162(2) 0.0181(7) Uani 1 1 d .
H2 H 0.5403 0.7534 0.1524 0.022 Uiso 1 1 calc R
C3 C 0.1930(4) 0.7024(4) 0.2753(3) 0.0310(9) Uani 1 1 d .
H3A H 0.2334 0.6831 0.3314 0.046 Uiso 1 1 calc R
H3B H 0.0843 0.6450 0.2519 0.046 Uiso 1 1 calc R
H3C H 0.2081 0.8003 0.2949 0.046 Uiso 1 1 calc R
C4 C 0.2194(4) 0.6987(4) 0.0676(3) 0.0285(9) Uani 1 1 d .
H4A H 0.2730 0.6769 0.0155 0.043 Uiso 1 1 calc R
H4B H 0.2351 0.7968 0.0868 0.043 Uiso 1 1 calc R
H4C H 0.1106 0.6417 0.0439 0.043 Uiso 1 1 calc R
C5 C 0.2312(4) 0.4691(4) 0.1287(3) 0.0341(10) Uani 1 1 d .
H5A H 0.2814 0.4418 0.0759 0.051 Uiso 1 1 calc R
H5B H 0.1209 0.4268 0.1040 0.051 Uiso 1 1 calc R
H5C H 0.2581 0.4378 0.1819 0.051 Uiso 1 1 calc R
C6 C 0.5140(5) 0.5790(5) 0.3524(3) 0.0518(13) Uani 1 1 d .
H6A H 0.4044 0.5286 0.3266 0.078 Uiso 1 1 calc R
H6B H 0.5323 0.6561 0.4125 0.078 Uiso 1 1 calc R
H6C H 0.5586 0.5162 0.3667 0.078 Uiso 1 1 calc R
C7 C 0.5939(5) 0.5005(4) 0.1511(3) 0.0428(11) Uani 1 1 d .
H7A H 0.4877 0.4451 0.1171 0.064 Uiso 1 1 calc R
H7B H 0.6378 0.4423 0.1733 0.064 Uiso 1 1 calc R
H7C H 0.6511 0.5372 0.1065 0.064 Uiso 1 1 calc R
C8 C 0.8102(4) 0.7414(4) 0.3151(3) 0.0293(9) Uani 1 1 d .
H8A H 0.8626 0.7791 0.2690 0.044 Uiso 1 1 calc R
H8B H 0.8514 0.6770 0.3302 0.044 Uiso 1 1 calc R
H8C H 0.8253 0.8171 0.3752 0.044 Uiso 1 1 calc R
C9 C 0.7911(3) 1.0443(3) 0.2799(2) 0.0152(7) Uani 1 1 d .
H9 H 0.8446 1.0051 0.3189 0.018 Uiso 1 1 calc R
C10 C 0.7329(4) 0.8375(4) 0.0587(3) 0.0292(9) Uani 1 1 d .
H10A H 0.7097 0.7588 0.0823 0.044 Uiso 1 1 calc R
H10B H 0.7852 0.8224 0.0048 0.044 Uiso 1 1 calc R
H10C H 0.6384 0.8461 0.0357 0.044 Uiso 1 1 calc R
C11 C 1.0434(4) 0.9796(4) 0.1865(3) 0.0322(9) Uani 1 1 d .
H11A H 1.0301 0.9085 0.2171 0.048 Uiso 1 1 calc R
H11B H 1.1205 1.0678 0.2308 0.048 Uiso 1 1 calc R
H11C H 1.0760 0.9518 0.1253 0.048 Uiso 1 1 calc R
C12 C 0.8904(4) 1.1363(4) 0.1032(3) 0.0319(9) Uani 1 1 d .
H12A H 0.7955 1.1493 0.0888 0.048 Uiso 1 1 calc R
H12B H 0.9242 1.1079 0.0425 0.048 Uiso 1 1 calc R
H12C H 0.9684 1.2234 0.1481 0.048 Uiso 1 1 calc R
C13 C 1.1030(4) 1.2905(4) 0.3656(3) 0.0326(9) Uani 1 1 d .
H13A H 1.1274 1.2694 0.3009 0.049 Uiso 1 1 calc R
H13B H 1.1376 1.2395 0.4018 0.049 Uiso 1 1 calc R
H13C H 1.1539 1.3901 0.4014 0.049 Uiso 1 1 calc R
C14 C 0.8432(4) 1.3587(4) 0.2967(3) 0.0285(9) Uani 1 1 d .
H14A H 0.8570 1.3380 0.2294 0.043 Uiso 1 1 calc R
H14B H 0.9096 1.4546 0.3352 0.043 Uiso 1 1 calc R
H14C H 0.7371 1.3461 0.2971 0.043 Uiso 1 1 calc R
C15 C 0.8619(5) 1.2830(4) 0.4787(3) 0.0325(9) Uani 1 1 d .
H15A H 0.8868 1.2226 0.5101 0.049 Uiso 1 1 calc R
H15B H 0.7555 1.2703 0.4771 0.049 Uiso 1 1 calc R
H15C H 0.9275 1.3796 0.5158 0.049 Uiso 1 1 calc R
C16 C 0.4548(4) 1.0291(3) 0.2408(2) 0.0195(8) Uani 1 1 d .
H16 H 0.3486 0.9613 0.2298 0.023 Uiso 1 1 calc R
C17 C 0.4763(4) 1.0457(4) 0.1418(3) 0.0269(9) Uani 1 1 d .
H17A H 0.4681 0.9574 0.0956 0.040 Uiso 1 1 calc R
H17B H 0.5767 1.1166 0.1500 0.040 Uiso 1 1 calc R
H17C H 0.3978 1.0735 0.1167 0.040 Uiso 1 1 calc R
C18 C 0.4649(4) 1.1656(4) 0.3128(3) 0.0262(8) Uani 1 1 d .
H18A H 0.4502 1.1543 0.3756 0.039 Uiso 1 1 calc R
H18B H 0.3860 1.1927 0.2871 0.039 Uiso 1 1 calc R
H18C H 0.5651 1.2376 0.3218 0.039 Uiso 1 1 calc R

loop_
_atom_site_aniso_label
_atom_site_aniso_U_11
_atom_site_aniso_U_22
_atom_site_aniso_U_33
_atom_site_aniso_U_23
_atom_site_aniso_U_13
_atom_site_aniso_U_12
Si1 0.0309(7) 0.0941(11) 0.0188(6) 0.0197(6) 0.0103(5) 0.0393(7)
Si2 0.0143(5) 0.0174(5) 0.0166(5) 0.0058(4) 0.0034(4) 0.0066(4)
Si3 0.0152(5) 0.0203(5) 0.0229(5) 0.0069(4) 0.0018(4) 0.0043(4)
Si4 0.0208(5) 0.0223(6) 0.0360(6) 0.0153(5) 0.0027(5) 0.0082(4)
Si5 0.0170(5) 0.0222(5) 0.0202(5) 0.0088(4) 0.0065(4) 0.0063(4)
Si6 0.0188(5) 0.0162(5) 0.0246(6) 0.0061(4) 0.0016(4) 0.0046(4)
N1 0.036(2) 0.036(2) 0.0314(19) 0.0104(16) 0.0063(16) 0.0140(17)
C1 0.026(2) 0.0196(19) 0.0191(19) 0.0080(15) 0.0091(16) 0.0097(16)
C2 0.0165(17) 0.0191(18) 0.0198(18) 0.0081(15) 0.0049(14) 0.0067(14)
C3 0.020(2) 0.037(2) 0.031(2) 0.0090(18) 0.0057(17) 0.0064(17)
C4 0.023(2) 0.030(2) 0.025(2) 0.0054(17) -0.0055(16) 0.0073(17)
C5 0.029(2) 0.024(2) 0.045(3) 0.0119(19) 0.0024(19) 0.0052(18)
C6 0.034(3) 0.070(3) 0.062(3) 0.050(3) 0.006(2) 0.010(2)
C7 0.040(3) 0.025(2) 0.058(3) 0.005(2) -0.004(2) 0.017(2)
C8 0.027(2) 0.027(2) 0.037(2) 0.0108(18) 0.0022(17) 0.0156(17)
C9 0.0135(16) 0.0166(17) 0.0168(17) 0.0055(14) 0.0035(13) 0.0075(14)
C10 0.031(2) 0.032(2) 0.021(2) 0.0064(17) 0.0108(17) 0.0090(18)
C11 0.029(2) 0.045(3) 0.031(2) 0.014(2) 0.0153(18) 0.0213(19)
C12 0.031(2) 0.036(2) 0.030(2) 0.0194(19) 0.0120(18) 0.0071(18)
C13 0.020(2) 0.024(2) 0.045(3) 0.0093(19) -0.0007(18) 0.0025(16)
C14 0.027(2) 0.022(2) 0.035(2) 0.0103(17) 0.0025(17) 0.0072(17)
C15 0.043(2) 0.021(2) 0.026(2) 0.0030(17) 0.0005(18) 0.0082(18)
C16 0.0162(18) 0.0204(18) 0.0245(19) 0.0094(15) 0.0043(14) 0.0086(15)
C17 0.026(2) 0.030(2) 0.030(2) 0.0147(18) 0.0033(17) 0.0140(17)
C18 0.026(2) 0.024(2) 0.033(2) 0.0091(17) 0.0074(17) 0.0146(17)

loop_
_atom_type_symbol
_atom_type_description
_atom_type_scat_dispersion_real
_atom_type_scat_dispersion_imag
_atom_type_scat_source
C C 0.0033 0.0016 'International Tables Vol C Tables 4.2.6.8 and 6.1.1.4'
H H 0.0000 0.0000 'International Tables Vol C Tables 4.2.6.8 and 6.1.1.4'
N N 0.0061 0.0033 'International Tables Vol C Tables 4.2.6.8 and 6.1.1.4'
Si Si 0.0817 0.0704 'International Tables Vol C Tables 4.2.6.8 and 6.1.1.4'

loop_
_geom_angle_atom_site_label_1
_geom_angle_atom_site_label_2
_geom_angle_atom_site_label_3
_geom_angle
_geom_angle_site_symmetry_1
_geom_angle_site_symmetry_3
C1 Si1 Si1 107.96(13) . 2_676
C1 Si1 Si2 111.93(12) . .
Si1 Si1 Si2 136.48(9) 2_676 .
C2 Si2 C16 110.95(15) . .
C2 Si2 C9 113.61(14) . .
C16 Si2 C9 112.09(15) . .
C2 Si2 Si1 103.27(11) . .
C16 Si2 Si1 106.51(11) . .
C9 Si2 Si1 109.79(11) . .
C3 Si3 C4 110.07(18) . .
C3 Si3 C5 105.89(18) . .
C4 Si3 C5 102.84(17) . .
C3 Si3 C2 112.97(16) . .
C4 Si3 C2 110.99(16) . .
C5 Si3 C2 113.50(16) . .
C8 Si4 C6 106.16(18) . .
C8 Si4 C7 103.95(18) . .
C6 Si4 C7 109.8(2) . .
C8 Si4 C2 114.37(15) . .
C6 Si4 C2 112.84(18) . .
C7 Si4 C2 109.32(17) . .
C12 Si5 C10 103.51(18) . .
C12 Si5 C11 107.63(18) . .
C10 Si5 C11 105.12(18) . .
C12 Si5 C9 113.17(16) . .
C10 Si5 C9 117.93(15) . .
C11 Si5 C9 108.77(15) . .
C15 Si6 C13 105.07(18) . .
C15 Si6 C14 106.82(17) . .
C13 Si6 C14 105.69(17) . .
C15 Si6 C9 111.97(16) . .
C13 Si6 C9 109.97(16) . .
C14 Si6 C9 116.53(15) . .
N1 C1 Si1 178.6(4) . .
Si2 C2 Si3 117.22(17) . .
Si2 C2 Si4 118.98(17) . .
Si3 C2 Si4 111.66(16) . .
Si2 C2 H2 101.8 . .
Si3 C2 H2 101.8 . .
Si4 C2 H2 101.8 . .
Si3 C3 H3A 109.5 . .
Si3 C3 H3B 109.5 . .
H3A C3 H3B 109.5 . .
Si3 C3 H3C 109.5 . .
H3A C3 H3C 109.5 . .
H3B C3 H3C 109.5 . .
Si3 C4 H4A 109.5 . .
Si3 C4 H4B 109.5 . .
H4A C4 H4B 109.5 . .
Si3 C4 H4C 109.5 . .
H4A C4 H4C 109.5 . .
H4B C4 H4C 109.5 . .
Si3 C5 H5A 109.5 . .
Si3 C5 H5B 109.5 . .
H5A C5 H5B 109.5 . .
Si3 C5 H5C 109.5 . .
H5A C5 H5C 109.5 . .
H5B C5 H5C 109.5 . .
Si4 C6 H6A 109.5 . .
Si4 C6 H6B 109.5 . .
H6A C6 H6B 109.5 . .
Si4 C6 H6C 109.5 . .
H6A C6 H6C 109.5 . .
H6B C6 H6C 109.5 . .
Si4 C7 H7A 109.5 . .
Si4 C7 H7B 109.5 . .
H7A C7 H7B 109.5 . .
Si4 C7 H7C 109.5 . .
H7A C7 H7C 109.5 . .
H7B C7 H7C 109.5 . .
Si4 C8 H8A 109.5 . .
Si4 C8 H8B 109.5 . .
H8A C8 H8B 109.5 . .
Si4 C8 H8C 109.5 . .
H8A C8 H8C 109.5 . .
H8B C8 H8C 109.5 . .
Si2 C9 Si5 119.92(17) . .
Si2 C9 Si6 119.87(16) . .
Si5 C9 Si6 109.68(16) . .
Si2 C9 H9 100.9 . .
Si5 C9 H9 100.9 . .
Si6 C9 H9 100.9 . .
Si5 C10 H10A 109.5 . .
Si5 C10 H10B 109.5 . .
H10A C10 H10B 109.5 . .
Si5 C10 H10C 109.5 . .
H10A C10 H10C 109.5 . .
H10B C10 H10C 109.5 . .
Si5 C11 H11A 109.5 . .
Si5 C11 H11B 109.5 . .
H11A C11 H11B 109.5 . .
Si5 C11 H11C 109.5 . .
H11A C11 H11C 109.5 . .
H11B C11 H11C 109.5 . .
Si5 C12 H12A 109.5 . .
Si5 C12 H12B 109.5 . .
H12A C12 H12B 109.5 . .
Si5 C12 H12C 109.5 . .
H12A C12 H12C 109.5 . .
H12B C12 H12C 109.5 . .
Si6 C13 H13A 109.5 . .
Si6 C13 H13B 109.5 . .
H13A C13 H13B 109.5 . .
Si6 C13 H13C 109.5 . .
H13A C13 H13C 109.5 . .
H13B C13 H13C 109.5 . .
Si6 C14 H14A 109.5 . .
Si6 C14 H14B 109.5 . .
H14A C14 H14B 109.5 . .
Si6 C14 H14C 109.5 . .
H14A C14 H14C 109.5 . .
H14B C14 H14C 109.5 . .
Si6 C15 H15A 109.5 . .
Si6 C15 H15B 109.5 . .
H15A C15 H15B 109.5 . .
Si6 C15 H15C 109.5 . .
H15A C15 H15C 109.5 . .
H15B C15 H15C 109.5 . .
C18 C16 C17 109.8(3) . .
C18 C16 Si2 115.9(2) . .
C17 C16 Si2 111.0(2) . .
C18 C16 H16 106.5 . .
C17 C16 H16 106.5 . .
Si2 C16 H16 106.5 . .
C16 C17 H17A 109.5 . .
C16 C17 H17B 109.5 . .
H17A C17 H17B 109.5 . .
C16 C17 H17C 109.5 . .
H17A C17 H17C 109.5 . .
H17B C17 H17C 109.5 . .
C16 C18 H18A 109.5 . .
C16 C18 H18B 109.5 . .
H18A C18 H18B 109.5 . .
C16 C18 H18C 109.5 . .
H18A C18 H18C 109.5 . .
H18B C18 H18C 109.5 . .

loop_
_geom_bond_atom_site_label_1
_geom_bond_atom_site_label_2
_geom_bond_distance
_geom_bond_site_symmetry_2
Si1 C1 1.860(4) .
Si1 Si1 2.213(2) 2_676
Si1 Si2 2.3989(15) .
Si2 C2 1.887(3) .
Si2 C16 1.900(3) .
Si2 C9 1.909(3) .
Si3 C3 1.870(4) .
Si3 C4 1.870(4) .
Si3 C5 1.871(4) .
Si3 C2 1.906(3) .
Si4 C8 1.863(4) .
Si4 C6 1.881(4) .
Si4 C7 1.881(4) .
Si4 C2 1.916(3) .
Si5 C12 1.862(4) .
Si5 C10 1.874(4) .
Si5 C11 1.878(4) .
Si5 C9 1.913(3) .
Si6 C15 1.865(4) .
Si6 C13 1.873(4) .
Si6 C14 1.885(4) .
Si6 C9 1.914(3) .
N1 C1 1.120(4) .
C2 H2 1.0000 .
C3 H3A 0.9800 .
C3 H3B 0.9800 .
C3 H3C 0.9800 .
C4 H4A 0.9800 .
C4 H4B 0.9800 .
C4 H4C 0.9800 .
C5 H5A 0.9800 .
C5 H5B 0.9800 .
C5 H5C 0.9800 .
C6 H6A 0.9800 .
C6 H6B 0.9800 .
C6 H6C 0.9800 .
C7 H7A 0.9800 .
C7 H7B 0.9800 .
C7 H7C 0.9800 .
C8 H8A 0.9800 .
C8 H8B 0.9800 .
C8 H8C 0.9800 .
C9 H9 1.0000 .
C10 H10A 0.9800 .
C10 H10B 0.9800 .
C10 H10C 0.9800 .
C11 H11A 0.9800 .
C11 H11B 0.9800 .
C11 H11C 0.9800 .
C12 H12A 0.9800 .
C12 H12B 0.9800 .
C12 H12C 0.9800 .
C13 H13A 0.9800 .
C13 H13B 0.9800 .
C13 H13C 0.9800 .
C14 H14A 0.9800 .
C14 H14B 0.9800 .
C14 H14C 0.9800 .
C15 H15A 0.9800 .
C15 H15B 0.9800 .
C15 H15C 0.9800 .
C16 C18 1.527(5) .
C16 C17 1.536(5) .
C16 H16 1.0000 .
C17 H17A 0.9800 .
C17 H17B 0.9800 .
C17 H17C 0.9800 .
C18 H18A 0.9800 .
C18 H18B 0.9800 .
C18 H18C 0.9800 .
